data_7714976
loop_
_publ_author_name
'Chen, Yue-Chen'
'Di, Yi-Ming'
'Zhang, Shu-Quan'
'Lin, Mei-Jin'

_publ_section_title
;
 Polyoxometalate/<i>s</i>-triazine hybrid heterostructures with ultrafast
 photochromic properties.
;
_journal_issue 7
_journal_name_full 'Dalton transactions (Cambridge, England : 2003)'
_journal_page_first 3215
_journal_page_last 3223
_journal_paper_doi 10.1039/d3dt04157c
_journal_volume 53
_journal_year 2024
_chemical_formula_moiety 'O40 P W12, C18 H15 N6, 2(C5 H9 N O)'
_chemical_formula_sum 'C28 H33 N8 O42 P W12'
_chemical_formula_weight 3390.79
_space_group_crystal_system monoclinic
_space_group_IT_number 15
_space_group_name_Hall '-C 2yc'
_space_group_name_H-M_alt 'C 1 2/c 1'
_atom_sites_solution_hydrogens geom
_audit_creation_date 2023-12-11
_audit_creation_method
;
Olex2 1.3
(compiled 2020.11.12 svn.r5f609507 for OlexSys, GUI svn.r6408)
;
_audit_update_record
;
2024-01-05 deposited with the CCDC.	2024-01-10 downloaded from the CCDC.
;
_cell_angle_alpha 90
_cell_angle_beta 99.892(3)
_cell_angle_gamma 90
_cell_formula_units_Z 4
_cell_length_a 19.8086(8)
_cell_length_b 16.9349(6)
_cell_length_c 20.8369(7)
_cell_measurement_reflns_used 9414
_cell_measurement_temperature 293(2)
_cell_measurement_theta_max 27.2570
_cell_measurement_theta_min 2.3930
_cell_volume 6886.0(4)
_computing_cell_refinement 'CrysAlisPro 1.171.39.28b (Rigaku OD, 2015)'
_computing_data_collection 'CrysAlisPro 1.171.39.28b (Rigaku OD, 2015)'
_computing_data_reduction 'CrysAlisPro 1.171.39.28b (Rigaku OD, 2015)'
_computing_molecular_graphics 'Olex2 1.3 (Dolomanov et al., 2009)'
_computing_publication_material 'Olex2 1.3 (Dolomanov et al., 2009)'
_computing_structure_refinement 'SHELXL 2018/3 (Sheldrick, 2015)'
_computing_structure_solution 'olex2.solve 1.3 (Bourhis et al., 2015)'
_diffrn_ambient_temperature 293(2)
_diffrn_measured_fraction_theta_full 0.997
_diffrn_measured_fraction_theta_max 0.997
_diffrn_measurement_details
;
List of Runs (angles in degrees, time in seconds):

  # Type    Start    End  Width  t~exp~   \w     \q     \k     \f   Frames
#--------------------------------------------------------------------------
  1  \w    -99.00  80.00   0.50    6.50    --   -9.80  38.00 -24.00  358
  2  \w     24.00  50.00   0.50    6.50    --    5.00  55.00-150.00   52
  3  \w    -83.00 -57.00   0.50    6.50    --    5.00  55.00-150.00   52
  4  \w      1.00  80.00   0.50    6.50    --   -9.80  55.00  90.00  158
  5  \w    -99.00 -42.00   0.50    6.50    --   -9.80  55.00  90.00  114
;
_diffrn_measurement_device 'four-circle diffractometer'
_diffrn_measurement_device_type 'XtaLAB AFC11 (RCD3): quarter-chi single'
_diffrn_measurement_method '\w scans'
_diffrn_radiation_type MoK\a
_diffrn_radiation_wavelength 0.71073
_diffrn_reflns_av_R_equivalents 0.0533
_diffrn_reflns_av_unetI/netI 0.0480
_diffrn_reflns_Laue_measured_fraction_full 0.997
_diffrn_reflns_Laue_measured_fraction_max 0.997
_diffrn_reflns_limit_h_max 23
_diffrn_reflns_limit_h_min -23
_diffrn_reflns_limit_k_max 19
_diffrn_reflns_limit_k_min -20
_diffrn_reflns_limit_l_max 21
_diffrn_reflns_limit_l_min -24
_diffrn_reflns_number 27755
_diffrn_reflns_point_group_measured_fraction_full 0.997
_diffrn_reflns_point_group_measured_fraction_max 0.997
_diffrn_reflns_theta_full 25.027
_diffrn_reflns_theta_max 25.027
_diffrn_reflns_theta_min 1.779
_exptl_absorpt_coefficient_mu 20.068
_exptl_absorpt_correction_T_max 1.00000
_exptl_absorpt_correction_T_min 0.14556
_exptl_absorpt_correction_type multi-scan
_exptl_absorpt_process_details
;
CrysAlisPro 1.171.39.28b (Rigaku Oxford Diffraction, 2015)
Empirical absorption correction using spherical harmonics,
 implemented in SCALE3 ABSPACK scaling algorithm.
;
_exptl_crystal_colour 'clear light yellow'
_exptl_crystal_colour_lustre clear
_exptl_crystal_colour_modifier light
_exptl_crystal_colour_primary yellow
_exptl_crystal_density_diffrn 3.271
_exptl_crystal_description block
_exptl_crystal_F_000 5984
_exptl_crystal_size_max 0.04
_exptl_crystal_size_mid 0.03
_exptl_crystal_size_min 0.02
_refine_diff_density_max 1.450
_refine_diff_density_min -1.501
_refine_diff_density_rms 0.226
_refine_ls_extinction_method none
_refine_ls_goodness_of_fit_ref 1.045
_refine_ls_hydrogen_treatment constr
_refine_ls_matrix_type full
_refine_ls_number_parameters 433
_refine_ls_number_reflns 6078
_refine_ls_number_restraints 24
_refine_ls_restrained_S_all 1.058
_refine_ls_R_factor_all 0.0599
_refine_ls_R_factor_gt 0.0410
_refine_ls_shift/su_max 0.001
_refine_ls_shift/su_mean 0.000
_refine_ls_structure_factor_coef Fsqd
_refine_ls_weighting_details 'w=1/[\s^2^(Fo^2^)+(0.0311P)^2^+173.5100P] where P=(Fo^2^+2Fc^2^)/3'
_refine_ls_weighting_scheme calc
_refine_ls_wR_factor_gt 0.0864
_refine_ls_wR_factor_ref 0.0923
_reflns_Friedel_coverage 0.000
_reflns_number_gt 4684
_reflns_number_total 6078
_reflns_threshold_expression 'I > 2\s(I)'
_cod_data_source_file d3dt04157c2.cif
_cod_data_source_block hybrid1
_cod_depositor_comments 'Adding full bibliography for 7714976--7714979.cif.'
_cod_database_code 7714976
_shelx_shelxl_version_number 2018/3
_shelx_space_group_comment
;
The symmetry employed for this shelxl refinement is uniquely defined
by the following loop, which should always be used as a source of
symmetry information in preference to the above space-group names.
They are only intended as comments.
;
_shelx_estimated_absorpt_t_max 0.690
_shelx_estimated_absorpt_t_min 0.501
_olex2_refinement_description
;
1. Fixed Uiso
 At 1.2 times of:
  All C(H) groups, All C(H,H) groups, All N(H) groups
 At 1.5 times of:
  All C(H,H,H) groups
2. Uiso/Uaniso restraints and constraints
Uanis(O00Q) \\sim Ueq, Uanis(O011) \\sim Ueq, Uanis(O016) \\sim Ueq: with sigma
of 0.01 and sigma for terminal atoms of 0.02
Uanis(O14) \\sim Ueq: with sigma of 0.01 and sigma for terminal atoms of 0.02
3. Others
 Fixed Sof: O14(0.5) O15(0.5) O16(0.5) O17(0.5)
4.a Secondary CH2 refined with riding coordinates:
 C18(H18A,H18B), C20(H20A,H20B), C24(H24A,H24B)
4.b Aromatic/amide H refined with riding coordinates:
 N008(H008), N00E(H00E), C00K(H00K), C00M(H00M), C00S(H00S), C00U(H00U),
 C00W(H00W), C012(H012)
4.c Idealised Me refined as rotating group:
 C014(H01A,H01B,H01C)
;
_platon_squeeze_void_probe_radius 1.20
_olex2_submission_special_instructions 'No special instructions were received'
_oxdiff_exptl_absorpt_empirical_details
;
Empirical correction (ABSPACK) includes:
- Absorption correction using spherical harmonics
- Frame scaling
;

loop_
_space_group_symop_operation_xyz
'x, y, z'
'-x, y, -z+1/2'
'x+1/2, y+1/2, z'
'-x+1/2, y+1/2, -z+1/2'
'-x, -y, -z'
'x, -y, z-1/2'
'-x+1/2, -y+1/2, -z'
'x+1/2, -y+1/2, z-1/2'

loop_
_atom_site_label
_atom_site_type_symbol
_atom_site_fract_x
_atom_site_fract_y
_atom_site_fract_z
_atom_site_U_iso_or_equiv
_atom_site_adp_type
_atom_site_occupancy
_atom_site_site_symmetry_order
_atom_site_calc_flag
_atom_site_refinement_flags_posn
_atom_site_refinement_flags_adp
_atom_site_refinement_flags_occupancy
_atom_site_disorder_assembly
_atom_site_disorder_group
W001 W 0.70970(3) 0.04623(3) 0.51269(2) 0.04330(15) Uani 1 1 d . . . . .
W002 W 0.74506(3) 0.16546(3) 0.65538(2) 0.04170(15) Uani 1 1 d . . . . .
W003 W 0.78612(3) 0.36835(3) 0.64265(2) 0.04496(15) Uani 1 1 d . . . . .
W004 W 0.87966(3) 0.11449(3) 0.56935(2) 0.04792(16) Uani 1 1 d . . . . .
W005 W 0.91996(3) 0.31749(4) 0.55600(3) 0.05268(17) Uani 1 1 d . . . . .
W006 W 0.88401(3) 0.19800(3) 0.41347(3) 0.05418(17) Uani 1 1 d . . . . .
P007 P 0.750000 0.250000 0.500000 0.0259(8) Uani 1 2 d S . P . .
N008 N 1.000000 0.3060(9) 0.750000 0.049(4) Uani 1 2 d S T P . .
H008 H 1.000000 0.356799 0.749999 0.058 Uiso 1 2 calc R U P . .
O009 O 0.8329(5) 0.1332(6) 0.6392(4) 0.060(3) Uani 1 1 d . . . . .
O00A O 0.7085(5) 0.0837(6) 0.5975(4) 0.064(3) Uani 1 1 d . . . . .
O00B O 0.7202(5) 0.0567(7) 0.4248(4) 0.072(3) Uani 1 1 d . . . . .
O00C O 0.8745(5) 0.3439(7) 0.6260(4) 0.078(3) Uani 1 1 d . . . . .
O00D O 0.8784(5) 0.4083(7) 0.5125(4) 0.078(3) Uani 1 1 d . . . . .
N00E N 0.7612(6) -0.1809(7) 0.6758(5) 0.050(3) Uani 1 1 d . . . . .
H00E H 0.724045 -0.206481 0.662040 0.061 Uiso 1 1 calc R U . . .
O00F O 0.8066(5) 0.0467(6) 0.5345(4) 0.067(3) Uani 1 1 d . . . . .
O00G O 0.9404(5) 0.0508(6) 0.6012(5) 0.073(3) Uani 1 1 d . . . . .
O00H O 0.8046(6) 0.4232(5) 0.7107(4) 0.073(3) Uani 1 1 d . . . . .
N00I N 0.9393(5) 0.0209(6) 0.7431(4) 0.039(2) Uani 1 1 d . . . . .
O00J O 0.9472(5) 0.1743(6) 0.3736(4) 0.063(3) Uani 1 1 d . . . . .
C00K C 0.9439(6) 0.1856(6) 0.7637(5) 0.036(3) Uani 1 1 d . . . . .
H00K H 0.905404 0.158769 0.772264 0.043 Uiso 1 1 calc R U . . .
N00L N 1.1231(7) 0.1286(7) 0.5589(7) 0.074(4) Uani 1 1 d . . . . .
C00M C 0.9464(6) 0.2670(7) 0.7643(6) 0.044(3) Uani 1 1 d . . . . .
H00M H 0.909675 0.295204 0.775017 0.052 Uiso 1 1 calc R U . . .
N00N N 1.000000 -0.1004(8) 0.750000 0.038(3) Uani 1 2 d S T P . .
C00O C 1.000000 0.1452(8) 0.750000 0.030(4) Uani 1 2 d S T P . .
O00P O 0.6883(5) 0.3658(6) 0.6275(7) 0.088(4) Uani 1 1 d . . . . .
O00Q O 0.8965(7) 0.1259(7) 0.4828(5) 0.093(4) Uani 1 1 d . U . . .
C00R C 0.8791(6) -0.1023(7) 0.7185(5) 0.035(3) Uani 1 1 d . . . . .
C00S C 0.8181(7) -0.0616(8) 0.6959(7) 0.057(4) Uani 1 1 d . . . . .
H00S H 0.817748 -0.006689 0.695566 0.068 Uiso 1 1 calc R U . . .
O00T O 0.7430(6) 0.1246(6) 0.7287(4) 0.071(3) Uani 1 1 d . . . . .
C00U C 0.8776(7) -0.1843(7) 0.7205(6) 0.046(3) Uani 1 1 d . . . . .
H00U H 0.916679 -0.212947 0.737184 0.055 Uiso 1 1 calc R U . . .
O00V O 0.7845(5) 0.2653(6) 0.6781(7) 0.085(4) Uani 1 1 d . . . . .
C00W C 0.8170(8) -0.2218(8) 0.6971(6) 0.052(3) Uani 1 1 d . . . . .
H00W H 0.815282 -0.276674 0.696398 0.062 Uiso 1 1 calc R U . . .
C00X C 0.9432(6) -0.0579(6) 0.7387(5) 0.032(3) Uani 1 1 d . . . . .
O00Y O 1.1628(6) 0.2189(6) 0.6358(5) 0.074(3) Uani 1 1 d . . . . .
O00Z O 0.6582(5) 0.2161(6) 0.6364(7) 0.089(4) Uani 1 1 d . . . . .
C010 C 1.000000 0.0559(10) 0.750000 0.041(4) Uani 1 2 d S T P . .
O011 O 0.9229(7) 0.2132(6) 0.5882(5) 0.088(3) Uani 1 1 d . U . . .
C012 C 0.7587(7) -0.1029(9) 0.6740(6) 0.052(3) Uani 1 1 d . . . . .
H012 H 0.717921 -0.076637 0.658466 0.063 Uiso 1 1 calc R U . . .
C013 C 1.1421(7) 0.1982(8) 0.5774(8) 0.055(4) Uani 1 1 d . . . . .
C014 C 1.1228(11) 0.0618(9) 0.6006(10) 0.102(7) Uani 1 1 d . . . . .
H01A H 1.151157 0.072493 0.641906 0.153 Uiso 1 1 calc R U . . .
H01B H 1.140309 0.016617 0.581017 0.153 Uiso 1 1 calc R U . . .
H01C H 1.076798 0.051391 0.607030 0.153 Uiso 1 1 calc R U . . .
O015 O 0.6915(7) -0.0493(6) 0.5196(6) 0.088(4) Uani 1 1 d . . . . .
O016 O 0.9273(7) 0.2750(6) 0.4744(5) 0.090(3) Uani 1 1 d . U . . .
O13 O 1.0004(5) 0.3491(7) 0.5815(5) 0.074(3) Uani 1 1 d . . . . .
O14 O 0.7107(7) 0.1813(8) 0.4717(6) 0.025(3) Uani 0.5 1 d . U P . .
O15 O 0.6695(8) 0.2728(9) 0.4905(7) 0.038(4) Uani 0.5 1 d . . P . .
O16 O 0.7619(7) 0.2369(8) 0.4304(6) 0.029(3) Uani 0.5 1 d . . P . .
O17 O 0.7389(7) 0.3232(8) 0.4611(6) 0.027(3) Uani 0.5 1 d . . P . .
C18 C 1.1334(10) 0.2551(11) 0.5217(8) 0.088(5) Uani 1 1 d . . . . .
H18A H 1.098280 0.293736 0.525976 0.105 Uiso 1 1 calc R U . . .
H18B H 1.175974 0.282572 0.519919 0.105 Uiso 1 1 calc R U . . .
C20 C 1.0958(10) 0.1257(11) 0.4890(8) 0.086(6) Uani 1 1 d . . . . .
H20A H 1.046712 0.116964 0.481463 0.103 Uiso 1 1 calc R U . . .
H20B H 1.117428 0.083732 0.468164 0.103 Uiso 1 1 calc R U . . .
C24 C 1.1128(15) 0.2067(14) 0.4627(12) 0.139(10) Uani 1 1 d . . . . .
H24A H 1.149936 0.202473 0.437953 0.166 Uiso 1 1 calc R U . . .
H24B H 1.073077 0.229107 0.434984 0.166 Uiso 1 1 calc R U . . .

loop_
_atom_site_aniso_label
_atom_site_aniso_U_11
_atom_site_aniso_U_22
_atom_site_aniso_U_33
_atom_site_aniso_U_23
_atom_site_aniso_U_13
_atom_site_aniso_U_12
W001 0.0639(4) 0.0303(3) 0.0357(3) 0.00090(19) 0.0084(2) -0.0047(2)
W002 0.0546(3) 0.0385(3) 0.0348(3) 0.0078(2) 0.0153(2) 0.0078(2)
W003 0.0555(4) 0.0424(3) 0.0371(3) -0.0146(2) 0.0083(2) -0.0008(2)
W004 0.0723(4) 0.0416(3) 0.0300(3) 0.0028(2) 0.0093(2) 0.0174(3)
W005 0.0554(4) 0.0659(4) 0.0371(3) -0.0074(2) 0.0089(3) -0.0203(3)
W006 0.0678(4) 0.0498(3) 0.0542(4) -0.0062(2) 0.0367(3) 0.0035(3)
P007 0.032(2) 0.025(2) 0.0226(19) -0.0013(15) 0.0113(16) 0.0006(17)
N008 0.065(11) 0.039(9) 0.041(9) 0.000 0.005(8) 0.000
O009 0.053(6) 0.092(7) 0.033(5) -0.007(4) 0.001(4) 0.017(5)
O00A 0.063(6) 0.090(7) 0.040(5) -0.022(5) 0.008(4) 0.007(5)
O00B 0.054(6) 0.119(9) 0.045(6) 0.025(5) 0.019(5) 0.023(6)
O00C 0.063(7) 0.136(10) 0.037(5) 0.029(6) 0.013(5) 0.023(6)
O00D 0.079(7) 0.120(9) 0.038(5) 0.018(5) 0.023(5) 0.030(7)
N00E 0.043(7) 0.069(8) 0.042(6) 0.006(5) 0.013(5) -0.023(6)
O00F 0.057(6) 0.102(8) 0.046(6) -0.029(5) 0.019(5) 0.012(5)
O00G 0.067(7) 0.086(8) 0.059(6) -0.017(5) -0.006(5) 0.038(6)
O00H 0.134(10) 0.049(6) 0.035(5) -0.024(4) 0.014(5) 0.002(6)
N00I 0.035(6) 0.046(6) 0.036(6) 0.001(4) 0.005(4) 0.001(5)
O00J 0.058(6) 0.085(7) 0.049(6) 0.002(5) 0.020(5) 0.019(5)
C00K 0.033(7) 0.034(7) 0.041(7) 0.001(5) 0.006(5) -0.007(5)
N00L 0.090(10) 0.049(8) 0.082(10) -0.012(7) 0.014(8) -0.001(7)
C00M 0.037(7) 0.044(8) 0.051(8) -0.003(6) 0.012(6) 0.015(6)
N00N 0.055(10) 0.031(7) 0.030(7) 0.000 0.010(6) 0.000
C00O 0.048(10) 0.025(8) 0.019(8) 0.000 0.011(7) 0.000
O00P 0.051(6) 0.043(6) 0.172(12) 0.019(6) 0.024(7) 0.004(5)
O00Q 0.143(8) 0.084(7) 0.060(6) -0.008(5) 0.041(6) -0.033(6)
C00R 0.041(7) 0.040(7) 0.025(6) 0.002(5) 0.009(5) -0.005(5)
C00S 0.062(10) 0.053(9) 0.055(9) 0.000(6) 0.010(7) -0.017(7)
O00T 0.097(8) 0.082(7) 0.039(5) 0.004(5) 0.025(5) -0.032(6)
C00U 0.049(8) 0.045(8) 0.042(7) 0.006(5) 0.003(6) 0.004(6)
O00V 0.046(6) 0.044(6) 0.162(12) 0.013(6) 0.009(7) -0.001(5)
C00W 0.069(10) 0.041(8) 0.047(8) -0.003(6) 0.012(7) -0.015(7)
C00X 0.037(7) 0.029(7) 0.032(6) -0.004(4) 0.007(5) -0.005(5)
O00Y 0.085(8) 0.070(7) 0.064(7) -0.010(5) 0.006(6) -0.033(6)
O00Z 0.063(7) 0.035(6) 0.169(12) 0.004(6) 0.016(7) 0.008(5)
C010 0.048(12) 0.041(10) 0.032(9) 0.000 0.003(8) 0.000
O011 0.147(8) 0.073(6) 0.053(5) -0.003(5) 0.039(6) -0.023(6)
C012 0.039(8) 0.061(10) 0.058(9) 0.013(7) 0.012(6) -0.002(7)
C013 0.043(8) 0.051(9) 0.072(10) 0.000(7) 0.007(7) -0.011(6)
C014 0.131(17) 0.040(10) 0.138(18) 0.007(10) 0.030(14) 0.001(10)
O015 0.136(11) 0.048(6) 0.094(8) -0.013(5) 0.054(8) -0.016(6)
O016 0.149(8) 0.066(6) 0.060(6) -0.005(5) 0.029(6) -0.023(6)
O13 0.052(6) 0.090(8) 0.077(7) 0.014(6) 0.000(5) -0.015(5)
O14 0.018(6) 0.033(6) 0.028(6) 0.001(5) 0.019(5) -0.001(5)
O15 0.043(10) 0.046(10) 0.022(8) 0.006(6) 0.000(7) 0.006(7)
O16 0.026(8) 0.031(8) 0.030(8) 0.010(6) 0.007(6) 0.014(6)
O17 0.034(8) 0.027(8) 0.024(7) 0.002(6) 0.014(6) 0.007(6)
C18 0.104(14) 0.086(13) 0.075(12) 0.003(10) 0.021(10) 0.014(11)
C20 0.087(13) 0.092(14) 0.074(12) -0.025(10) 0.000(10) 0.016(10)
C24 0.20(3) 0.102(18) 0.099(18) 0.006(14) -0.011(17) -0.011(17)

loop_
_atom_type_symbol
_atom_type_description
_atom_type_scat_dispersion_real
_atom_type_scat_dispersion_imag
_atom_type_scat_source
C C 0.0033 0.0016 'International Tables Vol C Tables 4.2.6.8 and 6.1.1.4'
H H 0.0000 0.0000 'International Tables Vol C Tables 4.2.6.8 and 6.1.1.4'
N N 0.0061 0.0033 'International Tables Vol C Tables 4.2.6.8 and 6.1.1.4'
O O 0.0106 0.0060 'International Tables Vol C Tables 4.2.6.8 and 6.1.1.4'
P P 0.1023 0.0942 'International Tables Vol C Tables 4.2.6.8 and 6.1.1.4'
W W -0.8490 6.8722 'International Tables Vol C Tables 4.2.6.8 and 6.1.1.4'

loop_
_geom_angle_atom_site_label_1
_geom_angle_atom_site_label_2
_geom_angle_atom_site_label_3
_geom_angle
_geom_angle_site_symmetry_1
_geom_angle_site_symmetry_3
_geom_angle_publ_flag
O00A W001 O00B 154.4(5) . . ?
O00A W001 O00D 87.9(4) . 7_656 ?
O00A W001 O00F 87.1(4) . . ?
O00A W001 O14 90.9(5) . . ?
O00A W001 O17 63.9(4) . 7_656 ?
O00B W001 O00D 86.8(4) . 7_656 ?
O00B W001 O00F 87.5(4) . . ?
O00B W001 O14 64.1(5) . . ?
O00B W001 O17 91.2(5) . 7_656 ?
O00D W001 O14 65.5(5) 7_656 . ?
O00D W001 O17 91.3(5) 7_656 7_656 ?
O00F W001 O00D 155.6(5) . 7_656 ?
O00F W001 O14 90.6(5) . . ?
O00F W001 O17 65.1(4) . 7_656 ?
O015 W001 O00A 102.0(5) . . ?
O015 W001 O00B 103.7(5) . . ?
O015 W001 O00D 102.4(6) . 7_656 ?
O015 W001 O00F 102.0(6) . . ?
O015 W001 O14 162.3(5) . . ?
O015 W001 O17 160.2(5) . 7_656 ?
O14 W001 O17 37.5(4) . 7_656 ?
O009 W002 O16 90.2(4) . 7_656 ?
O009 W002 O17 65.2(4) . 7_656 ?
O00A W002 O009 86.5(4) . . ?
O00A W002 O00Z 87.9(5) . . ?
O00A W002 O16 93.5(5) . 7_656 ?
O00A W002 O17 62.6(4) . 7_656 ?
O00T W002 O009 102.0(5) . . ?
O00T W002 O00A 102.2(5) . . ?
O00T W002 O00V 102.3(5) . . ?
O00T W002 O00Z 102.2(6) . . ?
O00T W002 O16 160.6(5) . 7_656 ?
O00T W002 O17 159.4(5) . 7_656 ?
O00V W002 O009 87.1(4) . . ?
O00V W002 O00A 155.5(5) . . ?
O00V W002 O00Z 88.2(4) . . ?
O00V W002 O16 62.8(5) . 7_656 ?
O00V W002 O17 93.3(5) . 7_656 ?
O00Z W002 O009 155.8(5) . . ?
O00Z W002 O16 66.7(5) . 7_656 ?
O00Z W002 O17 91.4(5) . 7_656 ?
O16 W002 O17 40.0(4) 7_656 7_656 ?
O00B W003 O00C 87.5(4) 7_656 . ?
O00B W003 O00P 87.5(5) 7_656 . ?
O00B W003 O00V 155.2(5) 7_656 . ?
O00B W003 O16 93.4(5) 7_656 7_656 ?
O00C W003 O00P 155.7(5) . . ?
O00C W003 O00V 87.0(5) . . ?
O00C W003 O16 90.0(5) . 7_656 ?
O00H W003 O00B 103.5(5) . 7_656 ?
O00H W003 O00C 101.6(5) . . ?
O00H W003 O00P 102.7(6) . . ?
O00H W003 O00V 101.3(5) . . ?
O00H W003 O16 159.8(5) . 7_656 ?
O00P W003 O16 66.6(5) . 7_656 ?
O00V W003 O00P 87.7(4) . . ?
O00V W003 O16 62.5(5) . 7_656 ?
O009 W004 O00F 87.3(4) . . ?
O009 W004 O00Q 155.2(5) . . ?
O009 W004 O011 87.5(5) . . ?
O009 W004 O15 93.4(5) . 7_656 ?
O00F W004 O00Q 86.9(5) . . ?
O00F W004 O15 93.9(5) . 7_656 ?
O00G W004 O009 102.6(5) . . ?
O00G W004 O00F 102.2(5) . . ?
O00G W004 O00Q 102.2(6) . . ?
O00G W004 O011 102.7(6) . . ?
O00G W004 O15 157.6(6) . 7_656 ?
O00Q W004 O15 63.0(5) . 7_656 ?
O011 W004 O00F 155.1(5) . . ?
O011 W004 O00Q 87.7(5) . . ?
O011 W004 O15 62.1(5) . 7_656 ?
O00C W005 O00D 87.3(4) . . ?
O00C W005 O15 92.6(5) . 7_656 ?
O00D W005 O15 95.3(5) . 7_656 ?
O011 W005 O00C 86.4(5) . . ?
O011 W005 O00D 155.8(5) . . ?
O011 W005 O15 61.7(5) . 7_656 ?
O016 W005 O00C 155.5(5) . . ?
O016 W005 O00D 88.4(5) . . ?
O016 W005 O011 87.7(5) . . ?
O016 W005 O15 63.8(5) . 7_656 ?
O13 W005 O00C 103.4(5) . . ?
O13 W005 O00D 101.7(5) . . ?
O13 W005 O011 102.5(5) . . ?
O13 W005 O016 101.1(6) . . ?
O13 W005 O15 157.0(5) . 7_656 ?
O00J W006 O00P 102.4(5) . 7_656 ?
O00J W006 O00Q 102.5(5) . . ?
O00J W006 O00Z 102.1(5) . 7_656 ?
O00J W006 O016 101.8(5) . . ?
O00J W006 O15 156.4(4) . 7_656 ?
O00P W006 O00Z 87.8(5) 7_656 7_656 ?
O00P W006 O016 155.8(6) 7_656 . ?
O00P W006 O15 94.8(5) 7_656 7_656 ?
O00Q W006 O00P 88.0(5) . 7_656 ?
O00Q W006 O00Z 155.4(6) . 7_656 ?
O00Q W006 O016 87.0(5) . . ?
O00Q W006 O15 61.6(5) . 7_656 ?
O00Z W006 O016 86.9(5) 7_656 . ?
O00Z W006 O15 94.6(5) 7_656 7_656 ?
O016 W006 O15 62.1(5) . 7_656 ?
O14 P007 O14 180.0 . 7_656 ?
O14 P007 O15 72.4(7) 7_656 7_656 ?
O14 P007 O15 107.6(7) . 7_656 ?
O14 P007 O15 107.6(7) 7_656 . ?
O14 P007 O15 72.4(7) . . ?
O14 P007 O16 109.8(7) . 7_656 ?
O14 P007 O16 109.9(7) 7_656 . ?
O14 P007 O16 70.2(7) 7_656 7_656 ?
O14 P007 O16 70.1(7) . . ?
O14 P007 O17 64.8(7) 7_656 . ?
O14 P007 O17 115.2(7) 7_656 7_656 ?
O14 P007 O17 64.8(7) . 7_656 ?
O14 P007 O17 115.2(7) . . ?
O15 P007 O15 180.0 7_656 . ?
O16 P007 O15 76.8(7) 7_656 . ?
O16 P007 O15 103.2(7) 7_656 7_656 ?
O16 P007 O15 76.8(7) . 7_656 ?
O16 P007 O15 103.2(7) . . ?
O16 P007 O16 180.0(2) 7_656 . ?
O17 P007 O15 108.5(7) . 7_656 ?
O17 P007 O15 71.5(7) . . ?
O17 P007 O15 108.5(7) 7_656 . ?
O17 P007 O15 71.5(7) 7_656 7_656 ?
O17 P007 O16 68.4(7) . . ?
O17 P007 O16 111.6(7) . 7_656 ?
O17 P007 O16 68.4(7) 7_656 7_656 ?
O17 P007 O16 111.6(7) 7_656 . ?
O17 P007 O17 180.0 . 7_656 ?
C00M N008 H008 119.9 . . ?
C00M N008 H008 119.9 2_756 . ?
C00M N008 C00M 120.2(15) 2_756 . ?
W004 O009 W002 140.3(5) . . ?
W001 O00A W002 141.1(6) . . ?
W003 O00B W001 141.6(6) 7_656 . ?
W003 O00C W005 140.4(5) . . ?
W001 O00D W005 139.7(7) 7_656 . ?
C00W N00E H00E 117.9 . . ?
C00W N00E C012 124.2(12) . . ?
C012 N00E H00E 117.9 . . ?
W004 O00F W001 140.4(5) . . ?
C010 N00I C00X 113.0(11) . . ?
C00M C00K H00K 121.1 . . ?
C00O C00K H00K 121.1 . . ?
C00O C00K C00M 117.9(11) . . ?
C013 N00L C014 125.5(15) . . ?
C013 N00L C20 111.7(14) . . ?
C014 N00L C20 122.7(14) . . ?
N008 C00M C00K 121.7(12) . . ?
N008 C00M H00M 119.1 . . ?
C00K C00M H00M 119.1 . . ?
C00X N00N C00X 114.0(13) 2_756 . ?
C00K C00O C00K 120.5(14) 2_756 . ?
C00K C00O C010 119.7(7) 2_756 . ?
C00K C00O C010 119.7(7) . . ?
W006 O00P W003 139.6(7) 7_656 . ?
W006 O00Q W004 140.9(7) . . ?
C00S C00R C00X 119.7(11) . . ?
C00U C00R C00S 118.7(11) . . ?
C00U C00R C00X 121.5(11) . . ?
C00R C00S H00S 120.0 . . ?
C012 C00S C00R 120.0(13) . . ?
C012 C00S H00S 120.0 . . ?
C00R C00U H00U 120.8 . . ?
C00W C00U C00R 118.3(12) . . ?
C00W C00U H00U 120.8 . . ?
W002 O00V W003 139.4(7) . . ?
N00E C00W C00U 120.6(12) . . ?
N00E C00W H00W 119.7 . . ?
C00U C00W H00W 119.7 . . ?
N00I C00X C00R 118.0(10) . . ?
N00N C00X N00I 126.0(10) . . ?
N00N C00X C00R 116.0(10) . . ?
W006 O00Z W002 139.3(7) 7_656 . ?
N00I C010 N00I 126.9(16) 2_756 . ?
N00I C010 C00O 116.6(8) . . ?
N00I C010 C00O 116.6(8) 2_756 . ?
W005 O011 W004 140.3(7) . . ?
N00E C012 C00S 118.2(13) . . ?
N00E C012 H012 120.9 . . ?
C00S C012 H012 120.9 . . ?
N00L C013 C18 111.8(14) . . ?
O00Y C013 N00L 125.1(14) . . ?
O00Y C013 C18 123.0(14) . . ?
N00L C014 H01A 109.5 . . ?
N00L C014 H01B 109.5 . . ?
N00L C014 H01C 109.5 . . ?
H01A C014 H01B 109.5 . . ?
H01A C014 H01C 109.5 . . ?
H01B C014 H01C 109.5 . . ?
W005 O016 W006 140.0(7) . . ?
P007 O14 W001 129.7(7) . . ?
P007 O14 O16 56.5(6) . . ?
P007 O14 O17 57.9(7) . 7_656 ?
O16 O14 W001 136.9(8) . . ?
O17 O14 W001 71.7(7) 7_656 . ?
O17 O14 O16 97.6(9) 7_656 . ?
W004 O15 W005 95.2(5) 7_656 7_656 ?
W004 O15 W006 94.0(5) 7_656 7_656 ?
W005 O15 W006 93.7(5) 7_656 7_656 ?
P007 O15 W004 123.9(8) . 7_656 ?
P007 O15 W005 122.5(8) . 7_656 ?
P007 O15 W006 120.0(7) . 7_656 ?
P007 O15 O17 50.6(6) . . ?
O17 O15 W004 73.3(6) . 7_656 ?
O17 O15 W005 135.2(8) . 7_656 ?
O17 O15 W006 129.5(9) . 7_656 ?
W002 O16 W003 94.1(5) 7_656 7_656 ?
P007 O16 W002 127.2(7) . 7_656 ?
P007 O16 W003 126.5(8) . 7_656 ?
P007 O16 O14 53.3(6) . . ?
P007 O16 O17 54.5(6) . . ?
O14 O16 W002 141.2(8) . 7_656 ?
O14 O16 W003 73.1(7) . 7_656 ?
O17 O16 W002 72.8(6) . 7_656 ?
O17 O16 W003 140.3(8) . 7_656 ?
O17 O16 O14 93.7(9) . . ?
W001 O17 W002 91.7(4) 7_656 7_656 ?
P007 O17 W001 128.0(8) . 7_656 ?
P007 O17 W002 124.3(7) . 7_656 ?
P007 O17 O14 57.3(7) . 7_656 ?
P007 O17 O15 57.9(6) . . ?
P007 O17 O16 57.1(6) . . ?
O14 O17 W001 70.7(7) 7_656 7_656 ?
O14 O17 W002 134.2(9) 7_656 7_656 ?
O14 O17 O15 94.5(9) 7_656 . ?
O14 O17 O16 97.1(9) 7_656 . ?
O15 O17 W001 131.2(8) . 7_656 ?
O15 O17 W002 126.4(8) . 7_656 ?
O16 O17 W001 137.2(9) . 7_656 ?
O16 O17 W002 67.2(6) . 7_656 ?
O16 O17 O15 89.5(9) . . ?
C013 C18 H18A 110.6 . . ?
C013 C18 H18B 110.6 . . ?
H18A C18 H18B 108.8 . . ?
C24 C18 C013 105.5(16) . . ?
C24 C18 H18A 110.6 . . ?
C24 C18 H18B 110.6 . . ?
N00L C20 H20A 110.7 . . ?
N00L C20 H20B 110.7 . . ?
N00L C20 C24 105.0(15) . . ?
H20A C20 H20B 108.8 . . ?
C24 C20 H20A 110.7 . . ?
C24 C20 H20B 110.7 . . ?
C18 C24 C20 104.1(18) . . ?
C18 C24 H24A 110.9 . . ?
C18 C24 H24B 110.9 . . ?
C20 C24 H24A 110.9 . . ?
C20 C24 H24B 110.9 . . ?
H24A C24 H24B 108.9 . . ?

loop_
_geom_bond_atom_site_label_1
_geom_bond_atom_site_label_2
_geom_bond_distance
_geom_bond_site_symmetry_2
_geom_bond_publ_flag
W001 O00A 1.882(8) . ?
W001 O00B 1.888(9) . ?
W001 O00D 1.898(10) 7_656 ?
W001 O00F 1.896(9) . ?
W001 O015 1.669(10) . ?
W001 O14 2.442(13) . ?
W001 O17 2.457(13) 7_656 ?
W002 O009 1.908(9) . ?
W002 O00A 1.897(9) . ?
W002 O00T 1.683(9) . ?
W002 O00V 1.889(10) . ?
W002 O00Z 1.902(10) . ?
W002 O16 2.421(13) 7_656 ?
W002 O17 2.508(13) 7_656 ?
W003 O00B 1.881(9) 7_656 ?
W003 O00C 1.889(10) . ?
W003 O00H 1.682(8) . ?
W003 O00P 1.909(10) . ?
W003 O00V 1.897(10) . ?
W003 O16 2.430(14) 7_656 ?
W004 O009 1.882(9) . ?
W004 O00F 1.891(10) . ?
W004 O00G 1.667(9) . ?
W004 O00Q 1.900(10) . ?
W004 O011 1.889(11) . ?
W004 O15 2.394(14) 7_656 ?
W005 O00C 1.895(10) . ?
W005 O00D 1.899(10) . ?
W005 O011 1.886(11) . ?
W005 O016 1.874(11) . ?
W005 O13 1.678(9) . ?
W005 O15 2.414(15) 7_656 ?
W006 O00J 1.666(9) . ?
W006 O00P 1.879(11) 7_656 ?
W006 O00Q 1.875(11) . ?
W006 O00Z 1.897(11) 7_656 ?
W006 O016 1.917(11) . ?
W006 O15 2.470(15) 7_656 ?
P007 O14 1.466(13) 7_656 ?
P007 O14 1.466(13) . ?
P007 O15 1.619(15) . ?
P007 O15 1.619(15) 7_656 ?
P007 O16 1.524(14) . ?
P007 O16 1.524(14) 7_656 ?
P007 O17 1.477(13) . ?
P007 O17 1.477(13) 7_656 ?
N008 H008 0.8600 . ?
N008 C00M 1.327(14) . ?
N008 C00M 1.327(14) 2_756 ?
N00E H00E 0.8600 . ?
N00E C00W 1.315(17) . ?
N00E C012 1.322(17) . ?
N00I C00X 1.341(14) . ?
N00I C010 1.327(12) . ?
C00K H00K 0.9300 . ?
C00K C00M 1.380(16) . ?
C00K C00O 1.376(13) . ?
N00L C013 1.277(17) . ?
N00L C014 1.43(2) . ?
N00L C20 1.47(2) . ?
C00M H00M 0.9300 . ?
N00N C00X 1.323(13) . ?
N00N C00X 1.323(13) 2_756 ?
C00O C010 1.51(2) . ?
C00R C00S 1.400(18) . ?
C00R C00U 1.389(16) . ?
C00R C00X 1.474(15) . ?
C00S H00S 0.9300 . ?
C00S C012 1.378(18) . ?
C00U H00U 0.9300 . ?
C00U C00W 1.372(18) . ?
C00W H00W 0.9300 . ?
O00Y C013 1.264(17) . ?
C012 H012 0.9300 . ?
C013 C18 1.49(2) . ?
C014 H01A 0.9600 . ?
C014 H01B 0.9600 . ?
C014 H01C 0.9600 . ?
O14 O16 1.719(18) . ?
O14 O17 1.576(19) 7_656 ?
O15 O17 1.81(2) . ?
O16 O17 1.688(19) . ?
C18 H18A 0.9700 . ?
C18 H18B 0.9700 . ?
C18 C24 1.48(3) . ?
C20 H20A 0.9700 . ?
C20 H20B 0.9700 . ?
C20 C24 1.53(3) . ?
C24 H24A 0.9700 . ?
C24 H24B 0.9700 . ?

loop_
_geom_torsion_atom_site_label_1
_geom_torsion_atom_site_label_2
_geom_torsion_atom_site_label_3
_geom_torsion_atom_site_label_4
_geom_torsion
_geom_torsion_site_symmetry_1
_geom_torsion_site_symmetry_2
_geom_torsion_site_symmetry_3
_geom_torsion_site_symmetry_4
_geom_torsion_publ_flag
W001 O14 O16 W002 139.5(10) . . . 7_656 ?
W001 O14 O16 W003 64.5(10) . . . 7_656 ?
W001 O14 O16 P007 -114.4(12) . . . . ?
W001 O14 O16 O17 -153.7(10) . . . . ?
W002 O16 O17 W001 -66.0(10) 7_656 . . 7_656 ?
W002 O16 O17 P007 -178.4(7) 7_656 . . . ?
W002 O16 O17 O14 -135.2(8) 7_656 . . 7_656 ?
W002 O16 O17 O15 130.3(7) 7_656 . . . ?
W003 O16 O17 W001 -141.2(10) 7_656 . . 7_656 ?
W003 O16 O17 W002 -75.2(11) 7_656 . . 7_656 ?
W003 O16 O17 P007 106.4(13) 7_656 . . . ?
W003 O16 O17 O14 149.6(11) 7_656 . . 7_656 ?
W003 O16 O17 O15 55.2(14) 7_656 . . . ?
W004 O15 O17 W001 65.7(9) 7_656 . . 7_656 ?
W004 O15 O17 W002 -68.2(8) 7_656 . . 7_656 ?
W004 O15 O17 P007 -179.6(7) 7_656 . . . ?
W004 O15 O17 O14 133.9(8) 7_656 . . 7_656 ?
W004 O15 O17 O16 -129.0(7) 7_656 . . . ?
W005 O15 O17 W001 146.1(8) 7_656 . . 7_656 ?
W005 O15 O17 W002 12.2(17) 7_656 . . 7_656 ?
W005 O15 O17 P007 -99.2(12) 7_656 . . . ?
W005 O15 O17 O14 -145.7(11) 7_656 . . 7_656 ?
W005 O15 O17 O16 -48.6(13) 7_656 . . . ?
W006 O15 O17 W001 -15.5(16) 7_656 . . 7_656 ?
W006 O15 O17 W002 -149.3(7) 7_656 . . 7_656 ?
W006 O15 O17 P007 99.2(9) 7_656 . . . ?
W006 O15 O17 O14 52.7(12) 7_656 . . 7_656 ?
W006 O15 O17 O16 149.8(9) 7_656 . . . ?
P007 O14 O16 W002 -106.1(13) . . . 7_656 ?
P007 O14 O16 W003 178.9(6) . . . 7_656 ?
P007 O14 O16 O17 -39.3(7) . . . . ?
P007 O15 O17 W001 -114.7(10) . . . 7_656 ?
P007 O15 O17 W002 111.4(9) . . . 7_656 ?
P007 O15 O17 O14 -46.5(7) . . . 7_656 ?
P007 O15 O17 O16 50.6(6) . . . . ?
P007 O16 O17 W001 112.4(12) . . . 7_656 ?
P007 O16 O17 W002 178.4(7) . . . 7_656 ?
P007 O16 O17 O14 43.2(7) . . . 7_656 ?
P007 O16 O17 O15 -51.2(6) . . . . ?
O009 W002 O00A W001 -53.4(9) . . . . ?
O009 W002 O00V W003 103.9(10) . . . . ?
O009 W004 O00F W001 52.2(9) . . . . ?
O009 W004 O00Q W006 27.2(19) . . . . ?
O009 W004 O011 W005 -104.7(10) . . . . ?
O00A W001 O00B W003 -25.5(15) . . . 7_656 ?
O00A W001 O00F W004 -51.8(9) . . . . ?
O00A W002 O00V W003 28.7(17) . . . . ?
O00B W001 O00A W002 -25.0(15) . . . . ?
O00B W001 O00F W004 103.1(9) . . . . ?
O00B W003 O00C W005 -50.8(11) 7_656 . . . ?
O00B W003 O00V W002 -26.3(17) 7_656 . . . ?
O00C W003 O00V W002 -103.7(10) . . . . ?
O00C W005 O00D W001 -53.6(9) . . . 7_656 ?
O00C W005 O011 W004 104.5(11) . . . . ?
O00C W005 O016 W006 -23(2) . . . . ?
O00D W001 O00A W002 -103.0(9) 7_656 . . . ?
O00D W001 O00B W003 52.7(9) 7_656 . . 7_656 ?
O00D W001 O00F W004 26.5(15) 7_656 . . . ?
O00D W005 O00C W003 51.9(11) . . . . ?
O00D W005 O011 W004 29.4(18) . . . . ?
O00D W005 O016 W006 -103.2(11) . . . . ?
O00F W001 O00A W002 53.1(9) . . . . ?
O00F W001 O00B W003 -103.5(9) . . . 7_656 ?
O00F W004 O009 W002 -53.0(9) . . . . ?
O00F W004 O00Q W006 103.9(11) . . . . ?
O00F W004 O011 W005 -26.6(17) . . . . ?
O00G W004 O009 W002 -155.0(9) . . . . ?
O00G W004 O00F W001 154.5(9) . . . . ?
O00G W004 O00Q W006 -154.2(11) . . . . ?
O00G W004 O011 W005 152.9(10) . . . . ?
O00H W003 O00C W005 -154.1(10) . . . . ?
O00H W003 O00V W002 155.0(10) . . . . ?
O00J W006 O00Q W004 153.5(11) . . . . ?
C00K C00O C010 N00I -159.5(7) . . . 2_756 ?
C00K C00O C010 N00I 20.5(7) 2_756 . . 2_756 ?
C00K C00O C010 N00I 20.5(7) . . . . ?
C00K C00O C010 N00I -159.5(7) 2_756 . . . ?
N00L C013 C18 C24 -7(2) . . . . ?
N00L C20 C24 C18 -13(2) . . . . ?
C00M N008 C00M C00K -1.2(8) 2_756 . . . ?
C00M C00K C00O C00K -1.1(8) . . . 2_756 ?
C00M C00K C00O C010 178.9(8) . . . . ?
C00O C00K C00M N008 2.3(16) . . . . ?
O00P W003 O00C W005 27.5(19) . . . . ?
O00P W003 O00V W002 52.6(10) . . . . ?
O00P W006 O00Q W004 -104.3(11) 7_656 . . . ?
O00Q W004 O009 W002 23.6(17) . . . . ?
O00Q W004 O00F W001 -103.7(9) . . . . ?
O00Q W004 O011 W005 50.9(11) . . . . ?
C00R C00S C012 N00E 1(2) . . . . ?
C00R C00U C00W N00E -2.5(19) . . . . ?
C00S C00R C00U C00W 3.1(18) . . . . ?
C00S C00R C00X N00I 8.9(16) . . . . ?
C00S C00R C00X N00N -170.1(10) . . . . ?
O00T W002 O00A W001 -154.9(9) . . . . ?
O00T W002 O00V W003 -154.5(10) . . . . ?
C00U C00R C00S C012 -2.2(19) . . . . ?
C00U C00R C00X N00I -172.0(11) . . . . ?
C00U C00R C00X N00N 9.0(15) . . . . ?
O00V W002 O00A W001 21.9(16) . . . . ?
O00V W003 O00C W005 105.1(11) . . . . ?
C00W N00E C012 C00S 0(2) . . . . ?
C00X N00I C010 N00I -4.7(6) . . . 2_756 ?
C00X N00I C010 C00O 175.3(6) . . . . ?
C00X N00N C00X N00I -5.7(8) 2_756 . . . ?
C00X N00N C00X C00R 173.2(11) 2_756 . . . ?
C00X C00R C00S C012 176.9(12) . . . . ?
C00X C00R C00U C00W -176.0(11) . . . . ?
O00Y C013 C18 C24 176.7(18) . . . . ?
O00Z W002 O00A W001 103.1(9) . . . . ?
O00Z W002 O00V W003 -52.4(10) . . . . ?
O00Z W006 O00Q W004 -24(2) 7_656 . . . ?
C010 N00I C00X N00N 10.3(14) . . . . ?
C010 N00I C00X C00R -168.5(8) . . . . ?
O011 W004 O009 W002 102.6(10) . . . . ?
O011 W004 O00F W001 -26.0(16) . . . . ?
O011 W004 O00Q W006 -51.8(11) . . . . ?
O011 W005 O00C W003 -104.8(11) . . . . ?
O011 W005 O00D W001 21.4(16) . . . 7_656 ?
O011 W005 O016 W006 52.9(11) . . . . ?
C012 N00E C00W C00U 1(2) . . . . ?
C013 N00L C20 C24 10(2) . . . . ?
C013 C18 C24 C20 12(2) . . . . ?
C014 N00L C013 O00Y -1(3) . . . . ?
C014 N00L C013 C18 -177.7(17) . . . . ?
C014 N00L C20 C24 -174.6(19) . . . . ?
O015 W001 O00A W002 154.8(9) . . . . ?
O015 W001 O00B W003 154.7(9) . . . 7_656 ?
O015 W001 O00F W004 -153.5(9) . . . . ?
O016 W005 O00C W003 -28.4(19) . . . . ?
O016 W005 O00D W001 102.3(9) . . . 7_656 ?
O016 W005 O011 W004 -51.8(11) . . . . ?
O016 W006 O00Q W004 52.0(11) . . . . ?
O13 W005 O00C W003 153.2(10) . . . . ?
O13 W005 O00D W001 -156.7(9) . . . 7_656 ?
O13 W005 O011 W004 -152.6(10) . . . . ?
O13 W005 O016 W006 155.2(11) . . . . ?
O14 W001 O00A W002 -37.5(9) . . . . ?
O14 W001 O00B W003 -11.6(8) . . . 7_656 ?
O14 W001 O00F W004 39.0(9) . . . . ?
O14 P007 O15 W004 55.1(10) 7_656 . . 7_656 ?
O14 P007 O15 W004 -124.9(10) . . . 7_656 ?
O14 P007 O15 W005 179.1(8) 7_656 . . 7_656 ?
O14 P007 O15 W005 -0.9(8) . . . 7_656 ?
O14 P007 O15 W006 -63.8(9) 7_656 . . 7_656 ?
O14 P007 O15 W006 116.2(9) . . . 7_656 ?
O14 P007 O15 O17 -125.3(8) . . . . ?
O14 P007 O15 O17 54.7(8) 7_656 . . . ?
O14 P007 O16 W002 131.0(10) . . . 7_656 ?
O14 P007 O16 W002 -49.0(10) 7_656 . . 7_656 ?
O14 P007 O16 W003 -1.3(8) . . . 7_656 ?
O14 P007 O16 W003 178.7(8) 7_656 . . 7_656 ?
O14 P007 O16 O14 180.000(2) 7_656 . . . ?
O14 P007 O16 O17 -50.9(9) 7_656 . . . ?
O14 P007 O16 O17 129.1(9) . . . . ?
O14 P007 O17 W001 179.0(8) . . . 7_656 ?
O14 P007 O17 W001 -1.0(8) 7_656 . . 7_656 ?
O14 P007 O17 W002 -55.6(11) . . . 7_656 ?
O14 P007 O17 W002 124.4(11) 7_656 . . 7_656 ?
O14 P007 O17 O14 180.000(3) . . . 7_656 ?
O14 P007 O17 O15 59.2(8) . . . . ?
O14 P007 O17 O15 -120.8(8) 7_656 . . . ?
O14 P007 O17 O16 126.2(9) 7_656 . . . ?
O14 P007 O17 O16 -53.8(9) . . . . ?
O14 O16 O17 W001 151.1(10) . . . 7_656 ?
O14 O16 O17 W002 -142.9(8) . . . 7_656 ?
O14 O16 O17 P007 38.6(6) . . . . ?
O14 O16 O17 O14 81.8(10) . . . 7_656 ?
O14 O16 O17 O15 -12.6(9) . . . . ?
O15 W004 O009 W002 40.8(10) 7_656 . . . ?
O15 W004 O00F W001 -41.0(9) 7_656 . . . ?
O15 W004 O00Q W006 7.9(10) 7_656 . . . ?
O15 W004 O011 W005 -9.6(9) 7_656 . . . ?
O15 W005 O00C W003 -43.4(11) 7_656 . . . ?
O15 W005 O00D W001 38.8(9) 7_656 . . 7_656 ?
O15 W005 O011 W004 9.5(9) 7_656 . . . ?
O15 W005 O016 W006 -6.5(9) 7_656 . . . ?
O15 W006 O00Q W004 -7.7(10) 7_656 . . . ?
O15 P007 O14 W001 -122.3(10) . . . . ?
O15 P007 O14 W001 57.7(10) 7_656 . . . ?
O15 P007 O14 O16 -68.3(8) 7_656 . . . ?
O15 P007 O14 O16 111.7(8) . . . . ?
O15 P007 O14 O17 -121.2(8) . . . 7_656 ?
O15 P007 O14 O17 58.8(8) 7_656 . . 7_656 ?
O15 P007 O16 W002 -114.5(10) 7_656 . . 7_656 ?
O15 P007 O16 W002 65.5(10) . . . 7_656 ?
O15 P007 O16 W003 113.3(9) 7_656 . . 7_656 ?
O15 P007 O16 W003 -66.7(9) . . . 7_656 ?
O15 P007 O16 O14 -65.4(8) . . . . ?
O15 P007 O16 O14 114.6(8) 7_656 . . . ?
O15 P007 O16 O17 63.6(9) . . . . ?
O15 P007 O16 O17 -116.4(9) 7_656 . . . ?
O15 P007 O17 W001 119.7(10) . . . 7_656 ?
O15 P007 O17 W001 -60.3(10) 7_656 . . 7_656 ?
O15 P007 O17 W002 -114.8(10) . . . 7_656 ?
O15 P007 O17 W002 65.2(10) 7_656 . . 7_656 ?
O15 P007 O17 O14 -59.2(8) 7_656 . . 7_656 ?
O15 P007 O17 O14 120.8(8) . . . 7_656 ?
O15 P007 O17 O15 180.000(2) 7_656 . . . ?
O15 P007 O17 O16 -113.1(8) . . . . ?
O15 P007 O17 O16 66.9(8) 7_656 . . . ?
O16 W002 O00A W001 36.6(9) 7_656 . . . ?
O16 W002 O00V W003 12.2(8) 7_656 . . . ?
O16 W003 O00C W005 42.6(11) 7_656 . . . ?
O16 W003 O00V W002 -12.2(8) 7_656 . . . ?
O16 P007 O14 W001 -54.0(10) 7_656 . . . ?
O16 P007 O14 W001 126.0(10) . . . . ?
O16 P007 O14 O16 180.000(2) 7_656 . . . ?
O16 P007 O14 O17 127.0(8) . . . 7_656 ?
O16 P007 O14 O17 -53.0(8) 7_656 . . 7_656 ?
O16 P007 O15 W004 119.0(10) 7_656 . . 7_656 ?
O16 P007 O15 W004 -61.0(10) . . . 7_656 ?
O16 P007 O15 W005 -117.1(9) 7_656 . . 7_656 ?
O16 P007 O15 W005 62.9(9) . . . 7_656 ?
O16 P007 O15 W006 -179.9(8) . . . 7_656 ?
O16 P007 O15 W006 0.1(8) 7_656 . . 7_656 ?
O16 P007 O15 O17 118.5(8) 7_656 . . . ?
O16 P007 O15 O17 -61.5(8) . . . . ?
O16 P007 O17 W001 52.8(11) 7_656 . . 7_656 ?
O16 P007 O17 W001 -127.2(11) . . . 7_656 ?
O16 P007 O17 W002 178.2(8) 7_656 . . 7_656 ?
O16 P007 O17 W002 -1.8(8) . . . 7_656 ?
O16 P007 O17 O14 53.8(9) 7_656 . . 7_656 ?
O16 P007 O17 O14 -126.2(9) . . . 7_656 ?
O16 P007 O17 O15 113.1(8) . . . . ?
O16 P007 O17 O15 -66.9(8) 7_656 . . . ?
O16 P007 O17 O16 180.003(4) 7_656 . . . ?
O17 W001 O00A W002 -10.5(8) 7_656 . . . ?
O17 W001 O00B W003 -38.5(9) 7_656 . . 7_656 ?
O17 W001 O00F W004 10.6(8) 7_656 . . . ?
O17 W002 O00A W001 10.4(8) 7_656 . . . ?
O17 W002 O00V W003 39.0(10) 7_656 . . . ?
O17 P007 O14 W001 179.0(8) . . . . ?
O17 P007 O14 W001 -1.0(8) 7_656 . . . ?
O17 P007 O14 O16 53.0(8) . . . . ?
O17 P007 O14 O16 -127.0(8) 7_656 . . . ?
O17 P007 O14 O17 180.000(2) . . . 7_656 ?
O17 P007 O15 W004 -179.5(8) 7_656 . . 7_656 ?
O17 P007 O15 W004 0.5(8) . . . 7_656 ?
O17 P007 O15 W005 -55.6(10) 7_656 . . 7_656 ?
O17 P007 O15 W005 124.4(10) . . . 7_656 ?
O17 P007 O15 W006 61.6(10) 7_656 . . 7_656 ?
O17 P007 O15 W006 -118.4(10) . . . 7_656 ?
O17 P007 O15 O17 179.998(2) 7_656 . . . ?
O17 P007 O16 W002 1.9(8) . . . 7_656 ?
O17 P007 O16 W002 -178.1(8) 7_656 . . 7_656 ?
O17 P007 O16 W003 49.6(10) 7_656 . . 7_656 ?
O17 P007 O16 W003 -130.4(10) . . . 7_656 ?
O17 P007 O16 O14 50.9(9) 7_656 . . . ?
O17 P007 O16 O14 -129.1(9) . . . . ?
O17 P007 O16 O17 180.001(5) 7_656 . . . ?
O17 O14 O16 W002 -149.1(12) 7_656 . . 7_656 ?
O17 O14 O16 W003 135.9(8) 7_656 . . 7_656 ?
O17 O14 O16 P007 -43.0(7) 7_656 . . . ?
O17 O14 O16 O17 -82.3(10) 7_656 . . . ?
C20 N00L C013 O00Y 174.4(15) . . . . ?
C20 N00L C013 C18 -2(2) . . . . ?

loop_
_platon_squeeze_void_nr
_platon_squeeze_void_average_x
_platon_squeeze_void_average_y
_platon_squeeze_void_average_z
_platon_squeeze_void_volume
_platon_squeeze_void_count_electrons
_platon_squeeze_void_content
1 0.500 0.000 0.362 663 251 ' '
2 0.000 0.500 0.188 663 251 ' '
